data_4111650
loop_
_publ_author_name
'Gui Yu'
'Shiwei Yin'
'Yunqi Liu'
'Jiangshan Chen'
'Xinjun Xu'
'Xiaobo Sun'
'Dongge Ma'
'Xiaowei Zhan'
'Qian Peng'
'Zhigang Shuai'
'Benzhong Tang'
'Daoben Zhu'
'Weihai Fang'
'Yi Luo'

_publ_section_title
;
 Structures, Electronic States, Photoluminescence, and Carrier Transport
 Properties of 1,1-Disubstituted 2,3,4,5-Tetraphenylsiloles
;
_journal_name_full 'Journal of the American Chemical Society'
_journal_page_first 6335
_journal_page_last 6346
_journal_paper_doi 10.1021/ja044628b
_journal_volume 127
_journal_year 2005
_chemical_formula_sum 'C35 H28 Si'
_chemical_formula_weight 476.66
_chemical_name_systematic
; 
 ? 
;
_space_group_IT_number 2
_symmetry_cell_setting triclinic
_symmetry_space_group_name_Hall '-P 1'
_symmetry_space_group_name_H-M 'P -1'
_atom_sites_solution_hydrogens geom
_atom_sites_solution_primary direct
_atom_sites_solution_secondary difmap
_audit_creation_method SHELXL-97
_cell_angle_alpha 88.8270(4)
_cell_angle_beta 76.811(3)
_cell_angle_gamma 88.576(2)
_cell_formula_units_Z 2
_cell_length_a 10.1890(3)
_cell_length_b 11.2713(6)
_cell_length_c 11.9870(5)
_cell_measurement_temperature 293(2)
_cell_volume 1339.75(10)
_computing_cell_refinement 'RAPID AUTO (Rigaku, 2001)'
_computing_data_collection 'RAPID AUTO (Rigaku, 2001)'
_computing_data_reduction 'RAPID AUTO (Rigaku, 2001)'
_computing_molecular_graphics 'SHELXTL (Siemens, 1994)'
_computing_publication_material 'SHELXTL (Siemens, 1994)'
_computing_structure_refinement 'SHELXL-97 (Sheldrick, 1997)'
_computing_structure_solution 'SHELXS-97 (Sheldrick, 1990)'
_diffrn_ambient_temperature 293(2)
_diffrn_measured_fraction_theta_full 0.969
_diffrn_measured_fraction_theta_max 0.969
_diffrn_measurement_device_type 'Rigaku R-axis RAPID IP'
_diffrn_measurement_method Oscillation
_diffrn_radiation_monochromator graphite
_diffrn_radiation_source 'rotating anode'
_diffrn_radiation_type MoK\a
_diffrn_radiation_wavelength 0.71073
_diffrn_reflns_av_R_equivalents 0.0000
_diffrn_reflns_av_sigmaI/netI 0.0817
_diffrn_reflns_limit_h_max 13
_diffrn_reflns_limit_h_min 0
_diffrn_reflns_limit_k_max 14
_diffrn_reflns_limit_k_min -14
_diffrn_reflns_limit_l_max 15
_diffrn_reflns_limit_l_min -14
_diffrn_reflns_number 5961
_diffrn_reflns_theta_full 27.48
_diffrn_reflns_theta_max 27.48
_diffrn_reflns_theta_min 2.94
_exptl_absorpt_coefficient_mu 0.109
_exptl_absorpt_correction_T_max 0.9841
_exptl_absorpt_correction_T_min 0.9563
_exptl_absorpt_correction_type empirical
_exptl_absorpt_process_details Abscor
_exptl_crystal_density_diffrn 1.182
_exptl_crystal_F_000 504
_exptl_crystal_size_max 0.41
_exptl_crystal_size_mid 0.29
_exptl_crystal_size_min 0.15
_refine_diff_density_max 0.281
_refine_diff_density_min -0.253
_refine_diff_density_rms 0.046
_refine_ls_extinction_method none
_refine_ls_goodness_of_fit_ref 0.920
_refine_ls_hydrogen_treatment mixed
_refine_ls_matrix_type full
_refine_ls_number_parameters 325
_refine_ls_number_reflns 5961
_refine_ls_number_restraints 0
_refine_ls_restrained_S_all 0.920
_refine_ls_R_factor_all 0.0962
_refine_ls_R_factor_gt 0.0535
_refine_ls_shift/su_max 0.001
_refine_ls_shift/su_mean 0.000
_refine_ls_structure_factor_coef Fsqd
_refine_ls_weighting_details 'calc w=1/[\s^2^(Fo^2^)+(0.0642P)^2^+0.0000P] where P=(Fo^2^+2Fc^2^)/3'
_refine_ls_weighting_scheme calc
_refine_ls_wR_factor_gt 0.1093
_refine_ls_wR_factor_ref 0.1213
_reflns_number_gt 3894
_reflns_number_total 5961
_reflns_threshold_expression >2sigma(I)
_cod_data_source_file ja044628bsi20050117_014301.cif
_cod_data_source_block sx886
_cod_database_code 4111650

loop_
_symmetry_equiv_pos_as_xyz
'x, y, z'
'-x, -y, -z'

loop_
_atom_site_label
_atom_site_type_symbol
_atom_site_fract_x
_atom_site_fract_y
_atom_site_fract_z
_atom_site_U_iso_or_equiv
_atom_site_adp_type
_atom_site_occupancy
_atom_site_symmetry_multiplicity
_atom_site_calc_flag
_atom_site_refinement_flags
Si Si -0.01151(5) 0.64078(5) 0.78218(4) 0.02363(14) Uani 1 1 d .
C6 C -0.0013(2) 0.47889(18) 0.81051(18) 0.0349(5) Uani 1 1 d .
H6A H -0.0227 0.4639 0.8917 0.052 Uiso 1 1 calc R
H6B H 0.0884 0.4498 0.7781 0.052 Uiso 1 1 calc R
H6C H -0.0642 0.4391 0.7763 0.052 Uiso 1 1 calc R
C10 C -0.18302(18) 0.71127(17) 0.80338(15) 0.0234(4) Uani 1 1 d .
C11 C -0.27948(18) 0.72806(17) 0.91503(15) 0.0238(4) Uani 1 1 d .
C12 C -0.3248(2) 0.62998(19) 0.98346(17) 0.0325(5) Uani 1 1 d .
H12A H -0.2952 0.5545 0.9579 0.039 Uiso 1 1 calc R
C13 C -0.4139(2) 0.6425(2) 1.08956(18) 0.0405(6) Uani 1 1 d .
H13A H -0.4449 0.5756 1.1335 0.049 Uiso 1 1 calc R
C14 C -0.4561(2) 0.7538(2) 1.12938(17) 0.0376(5) Uani 1 1 d .
H14A H -0.5154 0.7624 1.2004 0.045 Uiso 1 1 calc R
C15 C -0.4101(2) 0.8529(2) 1.06378(17) 0.0354(5) Uani 1 1 d .
H15A H -0.4372 0.9284 1.0912 0.042 Uiso 1 1 calc R
C16 C -0.3236(2) 0.83991(18) 0.95719(17) 0.0305(5) Uani 1 1 d .
H16A H -0.2944 0.9070 0.9130 0.037 Uiso 1 1 calc R
C20 C -0.19708(17) 0.75808(16) 0.70113(15) 0.0218(4) Uani 1 1 d .
C21 C -0.31274(18) 0.83503(17) 0.68547(15) 0.0241(4) Uani 1 1 d .
C22 C -0.44535(19) 0.80146(19) 0.72576(16) 0.0300(5) Uani 1 1 d .
H22A H -0.4638 0.7276 0.7612 0.036 Uiso 1 1 calc R
C23 C -0.5507(2) 0.8771(2) 0.71362(19) 0.0412(6) Uani 1 1 d .
H23A H -0.6393 0.8539 0.7413 0.049 Uiso 1 1 calc R
C24 C -0.5250(3) 0.9861(2) 0.6610(2) 0.0480(7) Uani 1 1 d .
H24A H -0.5962 1.0362 0.6527 0.058 Uiso 1 1 calc R
C25 C -0.3947(3) 1.0212(2) 0.6208(2) 0.0470(6) Uani 1 1 d .
H25A H -0.3772 1.0952 0.5855 0.056 Uiso 1 1 calc R
C26 C -0.2891(2) 0.94589(19) 0.63305(18) 0.0362(5) Uani 1 1 d .
H26A H -0.2008 0.9700 0.6057 0.043 Uiso 1 1 calc R
C30 C -0.08111(18) 0.73332(16) 0.60008(15) 0.0228(4) Uani 1 1 d .
C31 C -0.09530(19) 0.76682(17) 0.48260(15) 0.0265(4) Uani 1 1 d .
C32 C 0.0006(2) 0.8365(2) 0.41138(19) 0.0415(6) Uani 1 1 d .
H32A H 0.0740 0.8628 0.4372 0.050 Uiso 1 1 calc R
C33 C -0.0132(3) 0.8666(2) 0.3021(2) 0.0562(7) Uani 1 1 d .
H33A H 0.0509 0.9138 0.2550 0.067 Uiso 1 1 calc R
C34 C -0.1206(3) 0.8276(2) 0.2624(2) 0.0542(7) Uani 1 1 d .
H34A H -0.1288 0.8479 0.1887 0.065 Uiso 1 1 calc R
C35 C -0.2154(2) 0.7586(2) 0.33199(18) 0.0417(6) Uani 1 1 d .
H35A H -0.2884 0.7322 0.3055 0.050 Uiso 1 1 calc R
C36 C -0.2028(2) 0.72811(19) 0.44143(17) 0.0311(5) Uani 1 1 d .
H36A H -0.2675 0.6810 0.4879 0.037 Uiso 1 1 calc R
C40 C 0.02910(18) 0.67790(17) 0.62554(15) 0.0230(4) Uani 1 1 d .
C41 C 0.15476(18) 0.64287(17) 0.54344(16) 0.0252(4) Uani 1 1 d .
C42 C 0.2777(2) 0.6656(2) 0.56949(18) 0.0371(5) Uani 1 1 d .
H42A H 0.2788 0.7026 0.6379 0.045 Uiso 1 1 calc R
C43 C 0.3983(2) 0.6347(2) 0.49604(19) 0.0437(6) Uani 1 1 d .
H43A H 0.4794 0.6522 0.5146 0.052 Uiso 1 1 calc R
C44 C 0.3990(2) 0.5779(2) 0.39552(18) 0.0386(5) Uani 1 1 d .
H44A H 0.4801 0.5565 0.3461 0.046 Uiso 1 1 calc R
C45 C 0.2783(2) 0.5531(2) 0.36873(18) 0.0377(5) Uani 1 1 d .
H45A H 0.2780 0.5145 0.3010 0.045 Uiso 1 1 calc R
C46 C 0.1575(2) 0.58512(18) 0.44160(16) 0.0315(5) Uani 1 1 d .
H46A H 0.0769 0.5678 0.4222 0.038 Uiso 1 1 calc R
C51 C 0.09146(18) 0.71907(17) 0.86722(15) 0.0246(4) Uani 1 1 d .
C52 C 0.0711(2) 0.83891(19) 0.89282(18) 0.0346(5) Uani 1 1 d .
H52A H 0.0049 0.8815 0.8661 0.042 Uiso 1 1 calc R
C53 C 0.1463(2) 0.8965(2) 0.95684(19) 0.0390(5) Uani 1 1 d .
H53A H 0.1306 0.9767 0.9725 0.047 Uiso 1 1 calc R
C54 C 0.2448(2) 0.8343(2) 0.99749(19) 0.0384(5) Uani 1 1 d .
H54A H 0.2945 0.8723 1.0419 0.046 Uiso 1 1 calc R
C55 C 0.2692(2) 0.7162(2) 0.97206(19) 0.0403(6) Uani 1 1 d .
H55A H 0.3366 0.6747 0.9982 0.048 Uiso 1 1 calc R
C56 C 0.1941(2) 0.65890(19) 0.90790(17) 0.0332(5) Uani 1 1 d .
H56B H 0.2118 0.5790 0.8913 0.040 Uiso 1 1 calc R

loop_
_atom_site_aniso_label
_atom_site_aniso_U_11
_atom_site_aniso_U_22
_atom_site_aniso_U_33
_atom_site_aniso_U_23
_atom_site_aniso_U_13
_atom_site_aniso_U_12
Si 0.0254(3) 0.0274(3) 0.0186(3) -0.0012(2) -0.0062(2) 0.0027(2)
C6 0.0416(13) 0.0330(12) 0.0317(12) -0.0035(9) -0.0121(9) 0.0031(9)
C10 0.0232(10) 0.0260(11) 0.0210(10) -0.0003(8) -0.0048(7) -0.0006(7)
C11 0.0217(10) 0.0323(11) 0.0199(10) 0.0000(8) -0.0101(7) 0.0008(8)
C12 0.0369(12) 0.0340(12) 0.0252(11) 0.0017(9) -0.0050(9) 0.0067(9)
C13 0.0423(13) 0.0482(15) 0.0282(12) 0.0107(10) -0.0033(10) 0.0020(10)
C14 0.0332(12) 0.0609(16) 0.0178(10) -0.0026(10) -0.0047(8) 0.0060(10)
C15 0.0374(12) 0.0396(14) 0.0308(12) -0.0101(10) -0.0110(9) 0.0061(10)
C16 0.0328(11) 0.0317(12) 0.0271(11) -0.0036(9) -0.0072(9) 0.0000(9)
C20 0.0212(10) 0.0222(10) 0.0228(10) -0.0002(8) -0.0064(7) -0.0032(7)
C21 0.0250(10) 0.0285(11) 0.0191(9) -0.0031(8) -0.0057(8) 0.0032(8)
C22 0.0277(11) 0.0366(12) 0.0266(11) -0.0065(9) -0.0076(8) 0.0023(8)
C23 0.0278(12) 0.0623(17) 0.0356(13) -0.0170(12) -0.0113(9) 0.0106(10)
C24 0.0489(16) 0.0608(18) 0.0372(13) -0.0127(12) -0.0182(11) 0.0309(12)
C25 0.0649(17) 0.0357(14) 0.0391(14) 0.0034(11) -0.0114(12) 0.0182(11)
C26 0.0392(13) 0.0325(13) 0.0344(12) 0.0023(10) -0.0042(9) 0.0027(9)
C30 0.0241(10) 0.0252(11) 0.0196(9) 0.0007(8) -0.0058(7) -0.0043(7)
C31 0.0291(11) 0.0303(11) 0.0195(10) 0.0016(8) -0.0051(8) 0.0045(8)
C32 0.0429(14) 0.0455(15) 0.0355(13) 0.0154(11) -0.0087(10) -0.0045(10)
C33 0.0684(18) 0.0604(18) 0.0353(14) 0.0267(13) -0.0050(12) -0.0036(14)
C34 0.0759(19) 0.0625(18) 0.0240(12) 0.0115(12) -0.0146(12) 0.0223(14)
C35 0.0480(14) 0.0515(15) 0.0310(12) -0.0078(11) -0.0221(10) 0.0196(11)
C36 0.0306(11) 0.0383(13) 0.0247(11) -0.0015(9) -0.0073(8) 0.0083(9)
C40 0.0225(10) 0.0275(11) 0.0200(9) -0.0030(8) -0.0065(7) -0.0017(7)
C41 0.0231(10) 0.0287(11) 0.0237(10) 0.0042(8) -0.0059(8) -0.0002(8)
C42 0.0294(12) 0.0563(15) 0.0267(11) -0.0075(10) -0.0083(9) 0.0026(10)
C43 0.0231(12) 0.0682(18) 0.0400(14) -0.0003(12) -0.0081(10) 0.0016(10)
C44 0.0300(12) 0.0506(15) 0.0289(12) 0.0054(10) 0.0045(9) 0.0099(10)
C45 0.0429(14) 0.0425(14) 0.0236(11) -0.0038(10) 0.0013(9) 0.0006(10)
C46 0.0307(11) 0.0370(13) 0.0255(11) -0.0015(9) -0.0035(8) -0.0040(9)
C51 0.0226(10) 0.0331(12) 0.0170(9) 0.0010(8) -0.0030(7) 0.0017(8)
C52 0.0295(11) 0.0366(13) 0.0397(13) -0.0066(10) -0.0120(9) 0.0054(9)
C53 0.0378(13) 0.0328(13) 0.0475(14) -0.0134(10) -0.0117(10) 0.0043(9)
C54 0.0368(13) 0.0466(15) 0.0359(12) -0.0030(10) -0.0160(10) -0.0064(10)
C55 0.0424(14) 0.0399(14) 0.0463(14) 0.0088(11) -0.0269(11) -0.0013(10)
C56 0.0373(12) 0.0277(12) 0.0377(12) 0.0040(9) -0.0158(10) 0.0020(9)

loop_
_atom_type_symbol
_atom_type_description
_atom_type_scat_dispersion_real
_atom_type_scat_dispersion_imag
_atom_type_scat_source
C C 0.0033 0.0016 'International Tables Vol C Tables 4.2.6.8 and 6.1.1.4'
H H 0.0000 0.0000 'International Tables Vol C Tables 4.2.6.8 and 6.1.1.4'
Si Si 0.0817 0.0704 'International Tables Vol C Tables 4.2.6.8 and 6.1.1.4'

loop_
_geom_angle_atom_site_label_1
_geom_angle_atom_site_label_2
_geom_angle_atom_site_label_3
_geom_angle
C6 Si C51 108.98(9)
C6 Si C10 117.49(9)
C51 Si C10 110.39(8)
C6 Si C40 112.30(9)
C51 Si C40 114.88(8)
C10 Si C40 92.19(8)
Si C6 H6A 109.5
Si C6 H6B 109.5
H6A C6 H6B 109.5
Si C6 H6C 109.5
H6A C6 H6C 109.5
H6B C6 H6C 109.5
C20 C10 C11 125.58(17)
C20 C10 Si 108.25(13)
C11 C10 Si 125.67(13)
C12 C11 C16 117.80(18)
C12 C11 C10 119.63(17)
C16 C11 C10 122.53(18)
C11 C12 C13 121.2(2)
C11 C12 H12A 119.4
C13 C12 H12A 119.4
C14 C13 C12 119.9(2)
C14 C13 H13A 120.0
C12 C13 H13A 120.0
C13 C14 C15 119.9(2)
C13 C14 H14A 120.0
C15 C14 H14A 120.0
C14 C15 C16 119.9(2)
C14 C15 H15A 120.0
C16 C15 H15A 120.0
C15 C16 C11 121.2(2)
C15 C16 H16A 119.4
C11 C16 H16A 119.4
C10 C20 C21 124.56(17)
C10 C20 C30 115.56(16)
C21 C20 C30 119.79(16)
C22 C21 C26 118.17(17)
C22 C21 C20 121.96(18)
C26 C21 C20 119.82(17)
C21 C22 C23 120.5(2)
C21 C22 H22A 119.8
C23 C22 H22A 119.8
C24 C23 C22 120.4(2)
C24 C23 H23A 119.8
C22 C23 H23A 119.8
C25 C24 C23 120.1(2)
C25 C24 H24A 120.0
C23 C24 H24A 120.0
C24 C25 C26 119.7(2)
C24 C25 H25A 120.2
C26 C25 H25A 120.2
C25 C26 C21 121.2(2)
C25 C26 H26A 119.4
C21 C26 H26A 119.4
C40 C30 C31 125.08(17)
C40 C30 C20 115.62(16)
C31 C30 C20 119.28(16)
C36 C31 C32 118.61(18)
C36 C31 C30 120.89(17)
C32 C31 C30 120.49(18)
C33 C32 C31 120.1(2)
C33 C32 H32A 120.0
C31 C32 H32A 120.0
C34 C33 C32 120.7(2)
C34 C33 H33A 119.7
C32 C33 H33A 119.7
C35 C34 C33 119.6(2)
C35 C34 H34A 120.2
C33 C34 H34A 120.2
C34 C35 C36 120.2(2)
C34 C35 H35A 119.9
C36 C35 H35A 119.9
C31 C36 C35 120.8(2)
C31 C36 H36A 119.6
C35 C36 H36A 119.6
C30 C40 C41 126.62(17)
C30 C40 Si 108.07(13)
C41 C40 Si 125.11(13)
C46 C41 C42 117.46(18)
C46 C41 C40 123.55(17)
C42 C41 C40 118.97(17)
C43 C42 C41 121.5(2)
C43 C42 H42A 119.3
C41 C42 H42A 119.3
C42 C43 C44 120.2(2)
C42 C43 H43A 119.9
C44 C43 H43A 119.9
C45 C44 C43 119.29(19)
C45 C44 H44A 120.4
C43 C44 H44A 120.4
C44 C45 C46 120.6(2)
C44 C45 H45A 119.7
C46 C45 H45A 119.7
C45 C46 C41 121.00(19)
C45 C46 H46A 119.5
C41 C46 H46A 119.5
C52 C51 C56 116.92(17)
C52 C51 Si 121.98(14)
C56 C51 Si 121.09(15)
C53 C52 C51 121.96(19)
C53 C52 H52A 119.0
C51 C52 H52A 119.0
C52 C53 C54 119.7(2)
C52 C53 H53A 120.1
C54 C53 H53A 120.1
C55 C54 C53 119.79(19)
C55 C54 H54A 120.1
C53 C54 H54A 120.1
C54 C55 C56 120.34(19)
C54 C55 H55A 119.8
C56 C55 H55A 119.8
C55 C56 C51 121.21(19)
C55 C56 H56B 119.4
C51 C56 H56B 119.4

loop_
_geom_bond_atom_site_label_1
_geom_bond_atom_site_label_2
_geom_bond_distance
Si C6 1.854(2)
Si C51 1.8679(19)
Si C10 1.8671(19)
Si C40 1.8691(19)
C6 H6A 0.9600
C6 H6B 0.9600
C6 H6C 0.9600
C10 C20 1.361(2)
C10 C11 1.481(2)
C11 C12 1.387(3)
C11 C16 1.393(3)
C12 C13 1.391(3)
C12 H12A 0.9300
C13 C14 1.375(3)
C13 H13A 0.9300
C14 C15 1.381(3)
C14 H14A 0.9300
C15 C16 1.385(3)
C15 H15A 0.9300
C16 H16A 0.9300
C20 C21 1.490(2)
C20 C30 1.512(2)
C21 C22 1.386(3)
C21 C26 1.389(3)
C22 C23 1.386(3)
C22 H22A 0.9300
C23 C24 1.372(3)
C23 H23A 0.9300
C24 C25 1.371(3)
C24 H24A 0.9300
C25 C26 1.386(3)
C25 H25A 0.9300
C26 H26A 0.9300
C30 C40 1.363(2)
C30 C31 1.488(2)
C31 C36 1.383(3)
C31 C32 1.389(3)
C32 C33 1.384(3)
C32 H32A 0.9300
C33 C34 1.374(4)
C33 H33A 0.9300
C34 C35 1.370(4)
C34 H34A 0.9300
C35 C36 1.382(3)
C35 H35A 0.9300
C36 H36A 0.9300
C40 C41 1.476(2)
C41 C46 1.389(3)
C41 C42 1.389(3)
C42 C43 1.380(3)
C42 H42A 0.9300
C43 C44 1.374(3)
C43 H43A 0.9300
C44 C45 1.377(3)
C44 H44A 0.9300
C45 C46 1.381(3)
C45 H45A 0.9300
C46 H46A 0.9300
C51 C52 1.391(3)
C51 C56 1.406(3)
C52 C53 1.382(3)
C52 H52A 0.9300
C53 C54 1.382(3)
C53 H53A 0.9300
C54 C55 1.376(3)
C54 H54A 0.9300
C55 C56 1.381(3)
C55 H55A 0.9300
C56 H56B 0.9300
